data_1514581
loop_
_publ_author_name
'Uraguchi, Daisuke'
'Ueki, Yusuke'
'Sugiyama, Atsushi'
'Ooi, Takashi'

_publ_section_title
;
 Highly stereoselective Michael addition of azlactones to
 electron-deficient triple bonds under P-spiro chiral iminophosphorane
 catalysis: importance of protonation pathway
;
_journal_issue 3
_journal_name_full 'Chemical Science'
_journal_page_first 1308
_journal_paper_doi 10.1039/c2sc22027j
_journal_volume 4
_journal_year 2013
_chemical_formula_sum 'C28 H27 N3 O3'
_chemical_formula_weight 453.53
_chemical_name_systematic
;
?
;
_space_group_IT_number 1
_symmetry_cell_setting triclinic
_symmetry_space_group_name_Hall 'P 1'
_symmetry_space_group_name_H-M 'P 1'
_atom_sites_solution_hydrogens geom
_atom_sites_solution_primary direct
_atom_sites_solution_secondary difmap
_audit_creation_method SHELXL-97
_cell_angle_alpha 71.185(11)
_cell_angle_beta 76.497(11)
_cell_angle_gamma 77.422(11)
_cell_formula_units_Z 2
_cell_length_a 9.552(5)
_cell_length_b 10.569(6)
_cell_length_c 13.458(7)
_cell_measurement_reflns_used 1226
_cell_measurement_temperature 153(2)
_cell_measurement_theta_max 21.51
_cell_measurement_theta_min 2.23
_cell_volume 1235.4(12)
_computing_cell_refinement 'Bruker SMART'
_computing_data_collection 'Bruker SMART'
_computing_data_reduction 'Bruker SAINT'
_computing_molecular_graphics 'Bruker SHELXTL'
_computing_publication_material 'Bruker SHELXTL'
_computing_structure_refinement 'SHELXL-97 (Sheldrick, 1997)'
_computing_structure_solution 'SHELXS-97 (Sheldrick, 1990)'
_diffrn_ambient_temperature 153(2)
_diffrn_detector_area_resol_mean 8.366
_diffrn_measured_fraction_theta_full 0.955
_diffrn_measured_fraction_theta_max 0.955
_diffrn_measurement_device_type 'CCD area detector'
_diffrn_measurement_method 'phi and omega scans'
_diffrn_radiation_monochromator graphite
_diffrn_radiation_source 'fine-focus sealed tube'
_diffrn_radiation_type MoK\a
_diffrn_radiation_wavelength 0.71073
_diffrn_reflns_av_R_equivalents 0.0360
_diffrn_reflns_av_sigmaI/netI 0.0934
_diffrn_reflns_limit_h_max 12
_diffrn_reflns_limit_h_min -11
_diffrn_reflns_limit_k_max 12
_diffrn_reflns_limit_k_min -14
_diffrn_reflns_limit_l_max 17
_diffrn_reflns_limit_l_min -17
_diffrn_reflns_number 8160
_diffrn_reflns_theta_full 28.46
_diffrn_reflns_theta_max 28.46
_diffrn_reflns_theta_min 1.62
_exptl_absorpt_coefficient_mu 0.080
_exptl_absorpt_correction_T_max 0.9841
_exptl_absorpt_correction_T_min 0.9764
_exptl_absorpt_correction_type empirical
_exptl_crystal_colour colorless
_exptl_crystal_density_diffrn 1.219
_exptl_crystal_density_method 'not measured'
_exptl_crystal_description prism
_exptl_crystal_F_000 480
_exptl_crystal_size_max 0.30
_exptl_crystal_size_mid 0.20
_exptl_crystal_size_min 0.20
_refine_diff_density_max 0.287
_refine_diff_density_min -0.294
_refine_diff_density_rms 0.087
_refine_ls_abs_structure_details 'Flack H D (1983), Acta Cryst. A39, 876-881'
_refine_ls_abs_structure_Flack 1.0(16)
_refine_ls_extinction_method none
_refine_ls_goodness_of_fit_ref 0.999
_refine_ls_hydrogen_treatment mixed
_refine_ls_matrix_type full
_refine_ls_number_parameters 633
_refine_ls_number_reflns 7116
_refine_ls_number_restraints 3
_refine_ls_restrained_S_all 0.999
_refine_ls_R_factor_all 0.1279
_refine_ls_R_factor_gt 0.0524
_refine_ls_shift/su_max 0.000
_refine_ls_shift/su_mean 0.000
_refine_ls_structure_factor_coef Fsqd
_refine_ls_weighting_details 'calc w=1/[\s^2^(Fo^2^)+(0.0782P)^2^+0.0000P] where P=(Fo^2^+2Fc^2^)/3'
_refine_ls_weighting_scheme calc
_refine_ls_wR_factor_gt 0.1175
_refine_ls_wR_factor_ref 0.1617
_reflns_number_gt 4019
_reflns_number_total 7116
_reflns_threshold_expression >2sigma(I)
_cod_data_source_file c2sc22027j.txt
_cod_data_source_block 10
_cod_depositor_comments
;
The following automatic conversions were performed:

'_symmetry_cell_setting' value 'Triclinic' changed to 'triclinic'
according to
/usr/data/users/saulius/automatic-downloads/retrospective/RSC/lib/dictionaries/cif_core.dic
dictionary named 'cif_core.dic' version 2.4.2 from
2011-04-26.

'_exptl_absorpt_correction_type' value 'Empirical'
changed to 'empirical' according to
/usr/data/users/saulius/automatic-downloads/retrospective/RSC/lib/dictionaries/cif_core.dic
dictionary named 'cif_core.dic' version 2.4.2 from 2011-04-26.

Automatic conversion script
Id: cif_fix_values 2281 2013-09-26 08:29:07Z andrius 
;
_cod_original_cell_volume 1235.5(12)
_cod_original_sg_symbol_H-M P1
_cod_database_code 1514581

loop_
_symmetry_equiv_pos_as_xyz
'x, y, z'

loop_
_atom_site_label
_atom_site_type_symbol
_atom_site_fract_x
_atom_site_fract_y
_atom_site_fract_z
_atom_site_U_iso_or_equiv
_atom_site_adp_type
_atom_site_occupancy
_atom_site_symmetry_multiplicity
_atom_site_calc_flag
_atom_site_refinement_flags
C1 C 0.1494(5) 0.8183(5) 0.2247(4) 0.0298(10) Uani 1 1 d .
C2 C 0.1513(6) 0.9549(5) 0.1982(4) 0.0414(13) Uani 1 1 d .
H2 H 0.1134 1.0016 0.2508 0.050 Uiso 1 1 calc R
C3 C 0.2042(6) 0.7534(5) 0.1466(4) 0.0423(13) Uani 1 1 d .
H3 H 0.2024 0.6593 0.1631 0.051 Uiso 1 1 calc R
C4 C 0.2633(7) 0.9595(7) 0.0189(5) 0.0572(16) Uani 1 1 d .
H4 H 0.3024 1.0080 -0.0514 0.069 Uiso 1 1 calc R
C5 C 0.2619(7) 0.8245(7) 0.0442(4) 0.0546(16) Uani 1 1 d .
H5 H 0.3007 0.7783 -0.0086 0.065 Uiso 1 1 calc R
C6 C 0.2080(7) 1.0250(6) 0.0957(4) 0.0545(16) Uani 1 1 d .
H6 H 0.2086 1.1194 0.0783 0.065 Uiso 1 1 calc R
C7 C 0.0828(5) 0.7425(5) 0.3371(3) 0.0294(10) Uani 1 1 d .
H7A H 0.0228 0.6805 0.3314 0.035 Uiso 1 1 calc R
H7B H 0.0164 0.8091 0.3708 0.035 Uiso 1 1 calc R
C8 C 0.1915(5) 0.6594(4) 0.4118(3) 0.0260(10) Uani 1 1 d .
C9 C 0.2889(5) 0.7483(5) 0.4205(3) 0.0288(10) Uani 1 1 d .
H9 H 0.3874 0.7371 0.3853 0.035 Uiso 1 1 calc R
C10 C 0.2493(6) 0.8410(5) 0.4731(4) 0.0366(12) Uani 1 1 d .
H10 H 0.3216 0.8890 0.4749 0.044 Uiso 1 1 calc R
C11 C 0.1060(7) 0.8728(6) 0.5267(5) 0.0447(14) Uani 1 1 d .
C12 C 0.1659(5) 0.5171(4) 0.5967(3) 0.0260(10) Uani 1 1 d .
C13 C 0.0731(5) 0.4746(5) 0.7028(3) 0.0279(10) Uani 1 1 d .
C14 C 0.1072(5) 0.3490(5) 0.7699(4) 0.0351(11) Uani 1 1 d .
H14 H 0.1914 0.2906 0.7482 0.042 Uiso 1 1 calc R
C15 C 0.0218(6) 0.3047(5) 0.8693(4) 0.0402(12) Uani 1 1 d .
H15 H 0.0468 0.2167 0.9149 0.048 Uiso 1 1 calc R
C16 C -0.0496(5) 0.5606(5) 0.7355(4) 0.0354(11) Uani 1 1 d .
H16 H -0.0752 0.6481 0.6894 0.043 Uiso 1 1 calc R
C17 C -0.1336(6) 0.5183(6) 0.8349(4) 0.0433(13) Uani 1 1 d .
H17 H -0.2152 0.5781 0.8579 0.052 Uiso 1 1 calc R
C18 C -0.1000(6) 0.3897(6) 0.9011(4) 0.0413(13) Uani 1 1 d .
C19 C -0.1656(8) 0.2243(7) 1.0660(5) 0.073(2) Uani 1 1 d .
H19A H -0.1585 0.1573 1.0282 0.109 Uiso 1 1 calc R
H19B H -0.2458 0.2115 1.1271 0.109 Uiso 1 1 calc R
H19C H -0.0741 0.2129 1.0912 0.109 Uiso 1 1 calc R
C20 C 0.2850(5) 0.5451(4) 0.3672(3) 0.0266(10) Uani 1 1 d .
C21 C 0.2906(5) 0.3345(5) 0.3274(4) 0.0311(11) Uani 1 1 d .
H21 H 0.3957 0.3177 0.3339 0.037 Uiso 1 1 calc R
C22 C 0.2266(6) 0.2063(5) 0.3936(4) 0.0418(12) Uani 1 1 d .
H22A H 0.2509 0.1779 0.4652 0.063 Uiso 1 1 calc R
H22B H 0.2674 0.1342 0.3593 0.063 Uiso 1 1 calc R
H22C H 0.1205 0.2246 0.3989 0.063 Uiso 1 1 calc R
C23 C 0.2836(5) 0.3732(4) 0.2108(4) 0.0310(11) Uani 1 1 d .
C24 C 0.1507(6) 0.3854(5) 0.1775(4) 0.0415(12) Uani 1 1 d .
H24 H 0.0653 0.3663 0.2289 0.050 Uiso 1 1 calc R
C25 C 0.4044(6) 0.4014(5) 0.1328(4) 0.0456(13) Uani 1 1 d .
H25 H 0.4948 0.3944 0.1538 0.055 Uiso 1 1 calc R
C26 C 0.2677(8) 0.4492(6) -0.0051(4) 0.0584(16) Uani 1 1 d .
H26 H 0.2627 0.4728 -0.0787 0.070 Uiso 1 1 calc R
C27 C 0.3983(8) 0.4393(6) 0.0258(5) 0.0590(17) Uani 1 1 d .
H27 H 0.4832 0.4583 -0.0261 0.071 Uiso 1 1 calc R
C28 C 0.1451(8) 0.4253(6) 0.0701(4) 0.0563(16) Uani 1 1 d .
H28 H 0.0546 0.4363 0.0481 0.068 Uiso 1 1 calc R
C29 C 0.8102(6) 0.3124(5) 0.5982(4) 0.0416(13) Uani 1 1 d .
H29A H 0.8845 0.2560 0.5591 0.050 Uiso 1 1 calc R
H29B H 0.8606 0.3744 0.6139 0.050 Uiso 1 1 calc R
C30 C 0.7433(5) 0.2218(5) 0.7017(4) 0.0367(12) Uani 1 1 d .
C31 C 0.7478(6) 0.0855(6) 0.7142(4) 0.0472(14) Uani 1 1 d .
H31 H 0.7942 0.0496 0.6563 0.057 Uiso 1 1 calc R
C32 C 0.6868(7) 0.0011(6) 0.8083(5) 0.0574(16) Uani 1 1 d .
H32 H 0.6906 -0.0917 0.8147 0.069 Uiso 1 1 calc R
C33 C 0.6208(8) 0.0508(8) 0.8925(5) 0.0687(19) Uani 1 1 d .
H33 H 0.5802 -0.0075 0.9580 0.082 Uiso 1 1 calc R
C34 C 0.6767(8) 0.2693(7) 0.7870(5) 0.0599(17) Uani 1 1 d .
H34 H 0.6737 0.3618 0.7812 0.072 Uiso 1 1 calc R
C35 C 0.6133(9) 0.1855(9) 0.8819(6) 0.079(2) Uani 1 1 d .
H35 H 0.5649 0.2213 0.9394 0.095 Uiso 1 1 calc R
C36 C 0.7000(5) 0.3970(5) 0.5258(4) 0.0325(11) Uani 1 1 d .
C37 C 0.6047(5) 0.3060(5) 0.5164(4) 0.0328(11) Uani 1 1 d .
H37 H 0.5095 0.3094 0.5580 0.039 Uiso 1 1 calc R
C38 C 0.6391(6) 0.2219(5) 0.4566(4) 0.0370(12) Uani 1 1 d .
H38 H 0.5686 0.1681 0.4616 0.044 Uiso 1 1 calc R
C39 C 0.7740(7) 0.2057(5) 0.3853(5) 0.0437(14) Uani 1 1 d .
C40 C 0.6487(5) 0.6018(5) 0.5861(4) 0.0342(11) Uani 1 1 d .
C41 C 0.5363(5) 0.6952(5) 0.6384(4) 0.0326(11) Uani 1 1 d .
C42 C 0.3285(6) 0.8807(6) 0.7219(4) 0.0447(13) Uani 1 1 d .
C43 C 0.4027(6) 0.6601(5) 0.6968(4) 0.0374(12) Uani 1 1 d .
H43 H 0.3822 0.5721 0.7079 0.045 Uiso 1 1 calc R
C44 C 0.4633(6) 0.9140(6) 0.6685(4) 0.0470(14) Uani 1 1 d .
H44 H 0.4852 1.0008 0.6597 0.056 Uiso 1 1 calc R
C45 C 0.2993(6) 0.7521(6) 0.7388(4) 0.0421(13) Uani 1 1 d .
H45 H 0.2087 0.7270 0.7791 0.051 Uiso 1 1 calc R
C46 C 0.5665(6) 0.8213(6) 0.6277(4) 0.0448(13) Uani 1 1 d .
H46 H 0.6596 0.8446 0.5919 0.054 Uiso 1 1 calc R
C47 C 0.0872(7) 0.9564(8) 0.8040(6) 0.0695(19) Uani 1 1 d .
H47A H 0.0482 0.9238 0.7572 0.104 Uiso 1 1 calc R
H47B H 0.0266 1.0409 0.8133 0.104 Uiso 1 1 calc R
H47C H 0.0867 0.8882 0.8736 0.104 Uiso 1 1 calc R
C48 C 0.7826(5) 0.4683(5) 0.4149(4) 0.0341(11) Uani 1 1 d .
C49 C 0.7512(6) 0.6326(5) 0.2398(4) 0.0372(12) Uani 1 1 d .
H49 H 0.8591 0.6257 0.2319 0.045 Uiso 1 1 calc R
C50 C 0.6840(5) 0.7737(5) 0.2425(4) 0.0371(12) Uani 1 1 d .
C51 C 0.7105(6) 0.8185(5) 0.3231(4) 0.0452(13) Uani 1 1 d .
H51 H 0.7694 0.7592 0.3724 0.054 Uiso 1 1 calc R
C52 C 0.7220(7) 0.5900(6) 0.1495(4) 0.0561(17) Uani 1 1 d .
H52A H 0.7669 0.4957 0.1557 0.084 Uiso 1 1 calc R
H52B H 0.7638 0.6483 0.0808 0.084 Uiso 1 1 calc R
H52C H 0.6167 0.5986 0.1539 0.084 Uiso 1 1 calc R
C53 C 0.5679(7) 1.0321(6) 0.2615(5) 0.0546(15) Uani 1 1 d .
H53 H 0.5329 1.1224 0.2644 0.066 Uiso 1 1 calc R
C54 C 0.6531(7) 0.9460(6) 0.3323(5) 0.0549(15) Uani 1 1 d .
H54 H 0.6724 0.9743 0.3873 0.066 Uiso 1 1 calc R
C55 C 0.5912(7) 0.8595(6) 0.1786(5) 0.0556(16) Uani 1 1 d .
H55 H 0.5649 0.8309 0.1264 0.067 Uiso 1 1 calc R
C56 C 0.5344(7) 0.9884(6) 0.1886(5) 0.0648(18) Uani 1 1 d .
H56 H 0.4704 1.0467 0.1426 0.078 Uiso 1 1 calc R
H57 H 0.530(6) 0.490(5) 0.592(4) 0.025(15) Uiso 1 1 d .
H58 H 0.137(5) 0.447(4) 0.410(3) 0.018(12) Uiso 1 1 d .
H59 H 0.594(10) 0.536(8) 0.351(6) 0.12(3) Uiso 1 1 d .
H60 H 0.029(6) 0.617(5) 0.525(4) 0.031(16) Uiso 1 1 d .
N1 N -0.0118(7) 0.9019(5) 0.5669(5) 0.0673(15) Uani 1 1 d .
N2 N 0.1042(5) 0.6022(4) 0.5148(3) 0.0263(9) Uani 1 1 d .
N3 N 0.2181(5) 0.4452(4) 0.3727(3) 0.0279(9) Uani 1 1 d .
N4 N 0.8785(6) 0.1910(6) 0.3263(4) 0.0679(17) Uani 1 1 d .
N5 N 0.6020(5) 0.5000(4) 0.5712(4) 0.0344(11) Uani 1 1 d .
N6 N 0.6998(5) 0.5386(4) 0.3436(3) 0.0348(10) Uani 1 1 d .
O1 O 0.4133(3) 0.5519(3) 0.3236(2) 0.0330(7) Uani 1 1 d .
O2 O 0.3002(3) 0.4775(3) 0.5829(2) 0.0310(7) Uani 1 1 d .
O3 O -0.1926(4) 0.3569(4) 0.9956(3) 0.0561(11) Uani 1 1 d .
O4 O 0.9164(3) 0.4608(4) 0.3963(3) 0.0418(9) Uani 1 1 d .
O5 O 0.7764(3) 0.6219(3) 0.5567(3) 0.0377(8) Uani 1 1 d .
O6 O 0.2344(5) 0.9802(4) 0.7570(3) 0.0595(11) Uani 1 1 d .

loop_
_atom_site_aniso_label
_atom_site_aniso_U_11
_atom_site_aniso_U_22
_atom_site_aniso_U_33
_atom_site_aniso_U_23
_atom_site_aniso_U_13
_atom_site_aniso_U_12
C1 0.025(3) 0.026(3) 0.036(2) -0.010(2) -0.007(2) 0.005(2)
C2 0.046(3) 0.033(3) 0.045(3) -0.009(2) -0.014(3) -0.004(2)
C3 0.053(4) 0.035(3) 0.037(3) -0.013(2) -0.012(3) 0.005(3)
C4 0.049(4) 0.062(5) 0.047(3) 0.004(3) -0.014(3) -0.005(3)
C5 0.058(4) 0.065(5) 0.036(3) -0.016(3) -0.011(3) 0.007(3)
C6 0.068(4) 0.039(4) 0.052(3) 0.005(3) -0.024(3) -0.013(3)
C7 0.023(2) 0.029(3) 0.036(2) -0.014(2) -0.007(2) 0.0073(19)
C8 0.019(2) 0.027(3) 0.031(2) -0.011(2) -0.001(2) 0.0001(19)
C9 0.027(3) 0.026(3) 0.033(2) -0.006(2) -0.007(2) -0.007(2)
C10 0.041(3) 0.027(3) 0.045(3) -0.010(2) -0.012(3) -0.008(2)
C11 0.053(4) 0.029(3) 0.057(3) -0.024(3) -0.001(3) -0.008(3)
C12 0.025(3) 0.023(3) 0.031(2) -0.013(2) -0.005(2) -0.0004(19)
C13 0.028(3) 0.026(3) 0.032(2) -0.009(2) -0.008(2) -0.005(2)
C14 0.034(3) 0.034(3) 0.035(2) -0.011(2) -0.007(2) 0.003(2)
C15 0.042(3) 0.040(3) 0.034(3) -0.007(2) -0.005(2) -0.004(2)
C16 0.029(3) 0.044(3) 0.035(2) -0.016(2) 0.000(2) -0.006(2)
C17 0.037(3) 0.046(3) 0.044(3) -0.019(3) -0.004(3) 0.003(2)
C18 0.035(3) 0.053(4) 0.035(3) -0.015(3) 0.001(2) -0.009(3)
C19 0.073(5) 0.076(5) 0.047(3) 0.003(3) 0.006(3) -0.018(4)
C20 0.028(3) 0.019(2) 0.031(2) -0.0077(19) -0.004(2) -0.003(2)
C21 0.027(3) 0.023(3) 0.044(3) -0.018(2) -0.004(2) 0.006(2)
C22 0.048(3) 0.024(3) 0.053(3) -0.012(2) -0.010(3) -0.001(2)
C23 0.032(3) 0.016(2) 0.045(3) -0.017(2) 0.001(2) -0.001(2)
C24 0.041(3) 0.046(3) 0.043(3) -0.022(2) -0.004(2) -0.009(3)
C25 0.040(3) 0.031(3) 0.059(3) -0.019(3) 0.006(3) 0.000(2)
C26 0.079(5) 0.054(4) 0.038(3) -0.014(3) -0.003(3) -0.010(3)
C27 0.069(5) 0.048(4) 0.051(3) -0.023(3) 0.020(3) -0.012(3)
C28 0.077(5) 0.053(4) 0.047(3) -0.017(3) -0.019(3) -0.012(3)
C29 0.025(3) 0.031(3) 0.068(3) -0.012(3) -0.013(3) 0.000(2)
C30 0.027(3) 0.039(3) 0.048(3) -0.017(3) -0.013(2) 0.001(2)
C31 0.045(4) 0.043(4) 0.053(3) -0.020(3) -0.011(3) 0.006(3)
C32 0.067(4) 0.038(4) 0.067(4) -0.006(3) -0.023(4) -0.007(3)
C33 0.065(5) 0.067(5) 0.059(4) -0.001(4) -0.012(4) -0.004(4)
C34 0.077(5) 0.050(4) 0.059(4) -0.027(3) -0.023(4) 0.005(3)
C35 0.084(6) 0.084(6) 0.057(4) -0.028(4) -0.001(4) 0.010(4)
C36 0.018(2) 0.033(3) 0.047(3) -0.018(2) -0.001(2) 0.000(2)
C37 0.023(3) 0.026(3) 0.050(3) -0.011(2) -0.009(2) -0.001(2)
C38 0.031(3) 0.030(3) 0.049(3) -0.010(2) -0.006(2) -0.007(2)
C39 0.048(4) 0.032(3) 0.062(3) -0.026(3) 0.000(3) -0.018(3)
C40 0.031(3) 0.036(3) 0.040(3) -0.015(2) -0.006(2) -0.007(2)
C41 0.029(3) 0.036(3) 0.036(2) -0.016(2) -0.009(2) -0.002(2)
C42 0.049(4) 0.043(3) 0.048(3) -0.029(3) -0.008(3) 0.003(3)
C43 0.038(3) 0.039(3) 0.038(3) -0.016(2) -0.005(2) -0.006(2)
C44 0.046(4) 0.037(3) 0.063(3) -0.024(3) -0.008(3) -0.004(3)
C45 0.032(3) 0.057(4) 0.041(3) -0.026(3) 0.000(2) -0.002(3)
C46 0.034(3) 0.047(4) 0.060(3) -0.029(3) 0.002(3) -0.010(3)
C47 0.047(4) 0.081(5) 0.097(5) -0.060(4) -0.018(4) 0.014(3)
C48 0.026(3) 0.023(3) 0.057(3) -0.022(2) -0.004(3) 0.000(2)
C49 0.029(3) 0.027(3) 0.049(3) -0.008(2) 0.001(2) -0.005(2)
C50 0.028(3) 0.029(3) 0.052(3) -0.008(2) -0.007(2) -0.005(2)
C51 0.045(3) 0.034(3) 0.060(3) -0.014(3) -0.015(3) -0.006(3)
C52 0.071(5) 0.047(4) 0.047(3) -0.017(3) 0.010(3) -0.021(3)
C53 0.056(4) 0.029(3) 0.068(4) -0.010(3) -0.006(3) 0.004(3)
C54 0.058(4) 0.043(4) 0.062(3) -0.021(3) -0.006(3) -0.001(3)
C55 0.067(4) 0.042(4) 0.057(3) 0.000(3) -0.027(3) -0.011(3)
C56 0.056(4) 0.038(4) 0.085(4) 0.007(3) -0.028(4) 0.003(3)
N1 0.062(4) 0.053(3) 0.089(4) -0.043(3) 0.007(3) 0.001(3)
N2 0.015(2) 0.025(2) 0.037(2) -0.0104(17) -0.008(2) 0.0066(18)
N3 0.021(2) 0.023(2) 0.041(2) -0.0142(18) -0.0028(19) -0.0016(17)
N4 0.062(4) 0.065(4) 0.088(4) -0.050(3) 0.021(3) -0.026(3)
N5 0.018(2) 0.038(3) 0.051(3) -0.020(2) -0.003(2) -0.005(2)
N6 0.021(2) 0.027(2) 0.054(2) -0.011(2) -0.001(2) -0.0026(18)
O1 0.0206(18) 0.034(2) 0.0428(17) -0.0122(15) -0.0022(15) -0.0012(14)
O2 0.0189(18) 0.0320(19) 0.0405(17) -0.0114(15) -0.0063(15) 0.0020(14)
O3 0.048(3) 0.070(3) 0.0386(19) -0.010(2) 0.0051(19) -0.007(2)
O4 0.0184(19) 0.047(2) 0.063(2) -0.0249(19) -0.0011(17) -0.0044(16)
O5 0.0225(19) 0.042(2) 0.055(2) -0.0219(17) -0.0079(16) -0.0048(16)
O6 0.048(3) 0.059(3) 0.078(3) -0.043(2) -0.005(2) 0.006(2)

loop_
_atom_type_symbol
_atom_type_description
_atom_type_scat_dispersion_real
_atom_type_scat_dispersion_imag
_atom_type_scat_source
C C 0.0033 0.0016 'International Tables Vol C Tables 4.2.6.8 and 6.1.1.4'
H H 0.0000 0.0000 'International Tables Vol C Tables 4.2.6.8 and 6.1.1.4'
N N 0.0061 0.0033 'International Tables Vol C Tables 4.2.6.8 and 6.1.1.4'
O O 0.0106 0.0060 'International Tables Vol C Tables 4.2.6.8 and 6.1.1.4'

loop_
_geom_angle_atom_site_label_1
_geom_angle_atom_site_label_2
_geom_angle_atom_site_label_3
_geom_angle
C2 C1 C3 118.5(5)
C2 C1 C7 120.2(4)
C3 C1 C7 121.3(4)
C1 C2 C6 120.5(5)
C1 C2 H2 119.7
C6 C2 H2 119.7
C1 C3 C5 120.6(5)
C1 C3 H3 119.7
C5 C3 H3 119.7
C5 C4 C6 119.3(5)
C5 C4 H4 120.3
C6 C4 H4 120.3
C4 C5 C3 120.5(6)
C4 C5 H5 119.8
C3 C5 H5 119.8
C4 C6 C2 120.6(6)
C4 C6 H6 119.7
C2 C6 H6 119.7
C1 C7 C8 116.0(4)
C1 C7 H7A 108.3
C8 C7 H7A 108.3
C1 C7 H7B 108.3
C8 C7 H7B 108.3
H7A C7 H7B 107.4
N2 C8 C9 111.4(3)
N2 C8 C20 109.8(4)
C9 C8 C20 109.4(4)
N2 C8 C7 106.3(4)
C9 C8 C7 110.5(4)
C20 C8 C7 109.3(3)
C10 C9 C8 125.7(5)
C10 C9 H9 117.1
C8 C9 H9 117.1
C9 C10 C11 124.0(4)
C9 C10 H10 118.0
C11 C10 H10 118.0
N1 C11 C10 177.6(7)
O2 C12 N2 119.7(4)
O2 C12 C13 121.2(4)
N2 C12 C13 119.0(4)
C14 C13 C16 119.1(4)
C14 C13 C12 119.7(4)
C16 C13 C12 121.2(4)
C13 C14 C15 121.4(5)
C13 C14 H14 119.3
C15 C14 H14 119.3
C18 C15 C14 119.3(5)
C18 C15 H15 120.3
C14 C15 H15 120.3
C17 C16 C13 119.9(5)
C17 C16 H16 120.1
C13 C16 H16 120.1
C16 C17 C18 120.5(5)
C16 C17 H17 119.7
C18 C17 H17 119.7
O3 C18 C15 124.6(5)
O3 C18 C17 115.7(5)
C15 C18 C17 119.7(5)
O3 C19 H19A 109.5
O3 C19 H19B 109.5
H19A C19 H19B 109.5
O3 C19 H19C 109.5
H19A C19 H19C 109.5
H19B C19 H19C 109.5
O1 C20 N3 122.7(4)
O1 C20 C8 120.8(4)
N3 C20 C8 116.4(4)
N3 C21 C23 110.8(4)
N3 C21 C22 109.1(4)
C23 C21 C22 114.0(4)
N3 C21 H21 107.5
C23 C21 H21 107.5
C22 C21 H21 107.5
C21 C22 H22A 109.5
C21 C22 H22B 109.5
H22A C22 H22B 109.5
C21 C22 H22C 109.5
H22A C22 H22C 109.5
H22B C22 H22C 109.5
C25 C23 C24 117.7(4)
C25 C23 C21 121.8(4)
C24 C23 C21 120.5(4)
C28 C24 C23 119.7(5)
C28 C24 H24 120.1
C23 C24 H24 120.1
C27 C25 C23 122.2(6)
C27 C25 H25 118.9
C23 C25 H25 118.9
C28 C26 C27 120.0(5)
C28 C26 H26 120.0
C27 C26 H26 120.0
C25 C27 C26 119.2(6)
C25 C27 H27 120.4
C26 C27 H27 120.4
C26 C28 C24 121.1(6)
C26 C28 H28 119.5
C24 C28 H28 119.5
C30 C29 C36 114.0(4)
C30 C29 H29A 108.7
C36 C29 H29A 108.7
C30 C29 H29B 108.7
C36 C29 H29B 108.7
H29A C29 H29B 107.6
C34 C30 C31 117.4(5)
C34 C30 C29 121.8(5)
C31 C30 C29 120.7(5)
C32 C31 C30 121.5(6)
C32 C31 H31 119.2
C30 C31 H31 119.2
C33 C32 C31 120.0(6)
C33 C32 H32 120.0
C31 C32 H32 120.0
C32 C33 C35 119.6(6)
C32 C33 H33 120.2
C35 C33 H33 120.2
C30 C34 C35 121.5(6)
C30 C34 H34 119.2
C35 C34 H34 119.2
C33 C35 C34 119.9(7)
C33 C35 H35 120.1
C34 C35 H35 120.1
N5 C36 C37 106.5(4)
N5 C36 C29 111.5(4)
C37 C36 C29 109.3(4)
N5 C36 C48 108.8(4)
C37 C36 C48 111.1(4)
C29 C36 C48 109.6(4)
C38 C37 C36 127.3(4)
C38 C37 H37 116.4
C36 C37 H37 116.4
C37 C38 C39 125.1(4)
C37 C38 H38 117.4
C39 C38 H38 117.4
N4 C39 C38 177.2(5)
O5 C40 N5 122.7(5)
O5 C40 C41 120.6(4)
N5 C40 C41 116.6(4)
C46 C41 C43 118.6(5)
C46 C41 C40 118.7(5)
C43 C41 C40 122.7(4)
O6 C42 C44 115.2(5)
O6 C42 C45 125.0(5)
C44 C42 C45 119.8(5)
C45 C43 C41 120.7(5)
C45 C43 H43 119.6
C41 C43 H43 119.6
C42 C44 C46 120.1(5)
C42 C44 H44 119.9
C46 C44 H44 119.9
C42 C45 C43 119.7(5)
C42 C45 H45 120.1
C43 C45 H45 120.1
C41 C46 C44 120.9(5)
C41 C46 H46 119.6
C44 C46 H46 119.6
O6 C47 H47A 109.5
O6 C47 H47B 109.5
H47A C47 H47B 109.5
O6 C47 H47C 109.5
H47A C47 H47C 109.5
H47B C47 H47C 109.5
O4 C48 N6 123.0(5)
O4 C48 C36 121.7(5)
N6 C48 C36 115.3(4)
N6 C49 C50 108.2(4)
N6 C49 C52 110.0(4)
C50 C49 C52 115.2(5)
N6 C49 H49 107.7
C50 C49 H49 107.7
C52 C49 H49 107.7
C55 C50 C51 116.7(5)
C55 C50 C49 125.9(5)
C51 C50 C49 117.3(5)
C54 C51 C50 121.5(5)
C54 C51 H51 119.2
C50 C51 H51 119.2
C49 C52 H52A 109.5
C49 C52 H52B 109.5
H52A C52 H52B 109.5
C49 C52 H52C 109.5
H52A C52 H52C 109.5
H52B C52 H52C 109.5
C56 C53 C54 119.7(6)
C56 C53 H53 120.2
C54 C53 H53 120.2
C53 C54 C51 119.6(5)
C53 C54 H54 120.2
C51 C54 H54 120.2
C50 C55 C56 121.0(5)
C50 C55 H55 119.5
C56 C55 H55 119.5
C53 C56 C55 121.3(6)
C53 C56 H56 119.4
C55 C56 H56 119.4
C12 N2 C8 121.6(4)
C12 N2 H60 116(4)
C8 N2 H60 122(4)
C20 N3 C21 122.4(4)
C20 N3 H58 113(3)
C21 N3 H58 124(3)
C40 N5 C36 122.9(5)
C40 N5 H57 119(4)
C36 N5 H57 118(4)
C48 N6 C49 124.6(4)
C48 N6 H59 126(5)
C49 N6 H59 110(5)
C18 O3 C19 118.2(5)
C42 O6 C47 117.8(5)

loop_
_geom_bond_atom_site_label_1
_geom_bond_atom_site_label_2
_geom_bond_distance
C1 C2 1.374(7)
C1 C3 1.378(6)
C1 C7 1.525(7)
C2 C6 1.383(8)
C2 H2 0.9500
C3 C5 1.388(8)
C3 H3 0.9500
C4 C5 1.359(9)
C4 C6 1.369(9)
C4 H4 0.9500
C5 H5 0.9500
C6 H6 0.9500
C7 C8 1.543(6)
C7 H7A 0.9900
C7 H7B 0.9900
C8 N2 1.458(6)
C8 C9 1.504(6)
C8 C20 1.537(6)
C9 C10 1.329(6)
C9 H9 0.9500
C10 C11 1.415(8)
C10 H10 0.9500
C11 N1 1.151(7)
C12 O2 1.249(5)
C12 N2 1.344(6)
C12 C13 1.482(6)
C13 C14 1.364(7)
C13 C16 1.394(7)
C14 C15 1.388(7)
C14 H14 0.9500
C15 C18 1.380(7)
C15 H15 0.9500
C16 C17 1.379(7)
C16 H16 0.9500
C17 C18 1.381(7)
C17 H17 0.9500
C18 O3 1.357(6)
C19 O3 1.425(8)
C19 H19A 0.9800
C19 H19B 0.9800
C19 H19C 0.9800
C20 O1 1.236(5)
C20 N3 1.324(5)
C21 N3 1.460(6)
C21 C23 1.503(7)
C21 C22 1.526(7)
C21 H21 1.0000
C22 H22A 0.9800
C22 H22B 0.9800
C22 H22C 0.9800
C23 C25 1.379(7)
C23 C24 1.408(7)
C24 C28 1.379(7)
C24 H24 0.9500
C25 C27 1.377(8)
C25 H25 0.9500
C26 C28 1.367(9)
C26 C27 1.378(9)
C26 H26 0.9500
C27 H27 0.9500
C28 H28 0.9500
C29 C30 1.502(7)
C29 C36 1.537(7)
C29 H29A 0.9900
C29 H29B 0.9900
C30 C34 1.365(8)
C30 C31 1.388(7)
C31 C32 1.376(8)
C31 H31 0.9500
C32 C33 1.364(9)
C32 H32 0.9500
C33 C35 1.371(10)
C33 H33 0.9500
C34 C35 1.388(9)
C34 H34 0.9500
C35 H35 0.9500
C36 N5 1.467(6)
C36 C37 1.511(6)
C36 C48 1.550(7)
C37 C38 1.325(6)
C37 H37 0.9500
C38 C39 1.429(8)
C38 H38 0.9500
C39 N4 1.137(7)
C40 O5 1.234(6)
C40 N5 1.337(6)
C40 C41 1.502(7)
C41 C46 1.381(7)
C41 C43 1.390(7)
C42 O6 1.360(6)
C42 C44 1.378(8)
C42 C45 1.383(7)
C43 C45 1.384(7)
C43 H43 0.9500
C44 C46 1.381(8)
C44 H44 0.9500
C45 H45 0.9500
C46 H46 0.9500
C47 O6 1.441(7)
C47 H47A 0.9800
C47 H47B 0.9800
C47 H47C 0.9800
C48 O4 1.233(6)
C48 N6 1.318(6)
C49 N6 1.475(6)
C49 C50 1.499(7)
C49 C52 1.525(7)
C49 H49 1.0000
C50 C55 1.360(7)
C50 C51 1.406(7)
C51 C54 1.373(8)
C51 H51 0.9500
C52 H52A 0.9800
C52 H52B 0.9800
C52 H52C 0.9800
C53 C56 1.335(8)
C53 C54 1.370(8)
C53 H53 0.9500
C54 H54 0.9500
C55 C56 1.390(9)
C55 H55 0.9500
C56 H56 0.9500
N2 H60 0.69(5)
N3 H58 0.82(5)
N5 H57 0.70(5)
N6 H59 1.00(9)
